data_7009638
loop_
_publ_author_name
'Bruce, Michael I.'
'Low, Paul J.'
'Zaitseva, Natasha N.'
'Kahlal, Samia'
'Halet, Jean-Fran\,cois'
'Skelton, Brian W.'
'White, Allan H.'

_publ_section_title
;
 Syntheses and reactions of some cluster complexes containing C4
 ligands with iron, ruthenium and cobalt carbonyls
;
_journal_issue 17
_journal_name_full 'Journal of the Chemical Society, Dalton Transactions'
_journal_page_first 2939
_journal_paper_doi 10.1039/b002406f
_journal_year 2000
_chemical_formula_sum 'C26 H6 Fe2 O17 Ru3 W'
_chemical_formula_weight 1189.07
_space_group_IT_number 14
_symmetry_cell_setting monoclinic
_symmetry_space_group_name_Hall '-P 2yn'
_symmetry_space_group_name_H-M 'P 1 21/n 1'
_cell_angle_alpha 90.00000
_cell_angle_beta 90.798(2)
_cell_angle_gamma 90.00000
_cell_formula_units_Z 4
_cell_length_a 8.4640(10)
_cell_length_b 23.850(3)
_cell_length_c 16.454(2)
_cell_measurement_reflns_used 5592
_cell_measurement_temperature 293
_cell_measurement_theta_max 26
_cell_measurement_theta_min 2
_cell_volume 3321.2(7)
_computing_cell_refinement 'Siemens SAINT (Siemens, 1995)'
_computing_data_collection 'Siemens SMART (Siemens, 1995)'
_computing_data_reduction xtal
_computing_molecular_graphics xtal
_computing_publication_material 'xtal BONDLA CIFIO'
_computing_structure_refinement 'xtal CRYLSQ'
_computing_structure_solution xtal
_diffrn_ambient_temperature 293
_diffrn_measurement_device_type
;
Bruker SMART CCD diffractometer
;
_diffrn_measurement_method '\w scans'
_diffrn_radiation_detector 'CCD area detector'
_diffrn_radiation_monochromator graphite
_diffrn_radiation_source 'sealed tube'
_diffrn_radiation_type 'Mo K\a'
_diffrn_radiation_wavelength .71073
_diffrn_reflns_av_R_equivalents .039
_diffrn_reflns_av_sigmaI/netI .064
_diffrn_reflns_limit_h_max 11
_diffrn_reflns_limit_h_min -11
_diffrn_reflns_limit_k_max 31
_diffrn_reflns_limit_k_min 0
_diffrn_reflns_limit_l_max 22
_diffrn_reflns_limit_l_min 0
_diffrn_reflns_number 38658
_diffrn_reflns_theta_max 29.14
_diffrn_reflns_theta_min 1.5
_diffrn_standards_decay_% 0
_exptl_absorpt_coefficient_mu 5.70
_exptl_absorpt_correction_T_max .914
_exptl_absorpt_correction_T_min .578
_exptl_absorpt_correction_type multi-scan
_exptl_absorpt_process_details
;
 SADABS; Sheldrick, 1996
;
_exptl_crystal_density_diffrn 2.378
_exptl_crystal_description plate
_exptl_crystal_F_000 2224
_exptl_crystal_size_max 0.40
_exptl_crystal_size_mid 0.30
_exptl_crystal_size_min 0.04
_refine_diff_density_max 1.813
_refine_diff_density_min -.976
_refine_ls_extinction_coef .00000
_refine_ls_goodness_of_fit_all 1.153
_refine_ls_goodness_of_fit_ref 1.249
_refine_ls_hydrogen_treatment refall
_refine_ls_matrix_type full
_refine_ls_number_constraints 0
_refine_ls_number_parameters 469
_refine_ls_number_reflns 6229
_refine_ls_number_restraints 0
_refine_ls_R_factor_all .057
_refine_ls_R_factor_gt .036
_refine_ls_shift/su_max .023
_refine_ls_shift/su_mean .001
_refine_ls_structure_factor_coef F
_refine_ls_weighting_scheme calc
_refine_ls_wR_factor_all .043
_refine_ls_wR_factor_ref .04
_reflns_d_resolution_high .73
_reflns_d_resolution_low 13.506
_reflns_limit_h_max 11
_reflns_limit_h_min 0
_reflns_limit_k_max 31
_reflns_limit_k_min 0
_reflns_limit_l_max 22
_reflns_limit_l_min -22
_reflns_number_gt 6229
_reflns_number_total 8349
_reflns_threshold_expression 'F    > 4.00 sig(F   )'
_cod_data_source_file b002406f.txt
_cod_data_source_block br604
_cod_original_sg_symbol_Hall -p_2yn
_cod_original_sg_symbol_H-M p_1_21/n_1
_cod_original_formula_sum 'C26 H6 Fe2 O17 Ru3 W1'
_cod_database_code 7009638

loop_
_symmetry_equiv_pos_as_xyz
+x,+y,+z
1/2-x,1/2+y,1/2-z
-x,-y,-z
1/2+x,1/2-y,1/2+z

loop_
_atom_site_label
_atom_site_fract_x
_atom_site_fract_y
_atom_site_fract_z
_atom_site_U_iso_or_equiv
_atom_site_adp_type
_atom_site_calc_flag
_atom_site_calc_attached_atom
_atom_site_occupancy
_atom_site_disorder_assembly
_atom_site_disorder_group
Ru1 .77152(8) .07584(3) .60715(4) .0469(4) Uani ? ? .257(5) ? ?
Fe1 .77152(8) .07584(3) .60715(4) .0469(4) Uani ? ? .743(5) ? ?
Ru2 .89820(5) .157208(18) .70989(2) .0405(2) Uani ? ? 1.00000 ? ?
Ru3 .96170(5) .159920(18) .54439(2) .0392(2) Uani ? ? 1.00000 ? ?
W4 .74295(3) .397009(9) .609214(14) .04563(13) Uani ? ? 1.00000 ? ?
Ru5 .60138(7) .30724(3) .51680(4) .0373(4) Uani ? ? .183(4) ? ?
Fe5 .60138(7) .30724(3) .51680(4) .0373(4) Uani ? ? .817(4) ? ?
Ru6 .54223(6) .30501(2) .66974(3) .0397(3) Uani ? ? .478(4) ? ?
Fe6 .54223(6) .30501(2) .66974(3) .0397(3) Uani ? ? .522(4) ? ?
C1 .7351(5) .1511(2) .6056(3) .041(3) Uani ? ? 1.00000 ? ?
C2 .7754(5) .2050(2) .6112(3) .035(2) Uani ? ? 1.00000 ? ?
C3 .7268(5) .2614(2) .6054(3) .035(2) Uani ? ? 1.00000 ? ?
C4 .7639(5) .3142(2) .6121(3) .036(3) Uani ? ? 1.00000 ? ?
C11 .9215(8) .0210(3) .6208(5) .076(5) Uani ? ? 1.00000 ? ?
O11 1.0159(7) -.0120(3) .6284(4) .115(5) Uani ? ? 1.00000 ? ?
C12 .6872(8) .0508(3) .5114(5) .066(4) Uani ? ? 1.00000 ? ?
O12 .6292(7) .0376(2) .4519(3) .093(4) Uani ? ? 1.00000 ? ?
C13 .6220(8) .0465(3) .6720(4) .070(4) Uani ? ? 1.00000 ? ?
O13 .5240(7) .0299(3) .7127(4) .105(4) Uani ? ? 1.00000 ? ?
C21 1.0290(8) .1038(3) .7659(4) .064(4) Uani ? ? 1.00000 ? ?
O21 1.1125(7) .0736(2) .7989(3) .103(4) Uani ? ? 1.00000 ? ?
C22 .7301(8) .1506(3) .7858(4) .060(4) Uani ? ? 1.00000 ? ?
O22 .6296(6) .1454(3) .8297(3) .095(4) Uani ? ? 1.00000 ? ?
C23 .9876(7) .2252(3) .7548(4) .056(4) Uani ? ? 1.00000 ? ?
O23 1.0341(7) .2663(2) .7776(3) .087(4) Uani ? ? 1.00000 ? ?
C31 1.1289(7) .1096(3) .5142(4) .060(4) Uani ? ? 1.00000 ? ?
O31 1.2319(6) .0814(2) .4982(4) .099(4) Uani ? ? 1.00000 ? ?
C32 .8639(7) .1560(3) .4394(4) .057(4) Uani ? ? 1.00000 ? ?
O32 .8009(6) .1542(3) .3784(3) .092(4) Uani ? ? 1.00000 ? ?
C33 1.0695(6) .2302(3) .5254(3) .050(3) Uani ? ? 1.00000 ? ?
O33 1.1237(5) .2726(2) .5166(3) .071(3) Uani ? ? 1.00000 ? ?
C41 .5332(8) .4329(3) .6248(5) .072(4) Uani ? ? 1.00000 ? ?
O41 .4168(6) .4588(2) .6292(4) .103(4) Uani ? ? 1.00000 ? ?
C42 .7750(10) .4031(3) .7293(5) .078(5) Uani ? ? 1.00000 ? ?
O42 .8063(9) .4083(2) .7955(4) .122(5) Uani ? ? 1.00000 ? ?
C51 .4585(7) .3593(3) .4845(3) .058(4) Uani ? ? 1.00000 ? ?
O51 .3680(6) .3909(2) .4621(3) .089(4) Uani ? ? 1.00000 ? ?
C52 .7309(6) .3057(3) .4307(3) .052(3) Uani ? ? 1.00000 ? ?
O52 .8110(5) .3035(2) .3746(3) .084(3) Uani ? ? 1.00000 ? ?
C53 .4938(7) .2450(3) .4878(3) .050(3) Uani ? ? 1.00000 ? ?
O53 .4332(6) .2045(2) .4697(3) .080(3) Uani ? ? 1.00000 ? ?
C61 .3543(9) .3430(3) .6808(4) .072(4) Uani ? ? 1.00000 ? ?
O61 .2333(6) .3627(3) .6879(4) .110(4) Uani ? ? 1.00000 ? ?
C62 .6076(7) .2991(3) .7774(4) .056(4) Uani ? ? 1.00000 ? ?
O62 .6466(6) .2918(2) .8434(3) .084(4) Uani ? ? 1.00000 ? ?
C63 .4386(7) .2378(3) .6685(4) .055(4) Uani ? ? 1.00000 ? ?
O63 .3782(5) .1954(2) .6691(3) .085(4) Uani ? ? 1.00000 ? ?
C401 .8556(12) .4288(4) .4871(5) .090(6) Uani ? ? 1.00000 ? ?
C402 .7804(10) .4738(4) .5241(6) .087(6) Uani ? ? 1.00000 ? ?
C403 .8556(9) .4856(3) .5976(6) .078(5) Uani ? ? 1.00000 ? ?
C404 .9746(8) .4472(3) .6087(5) .073(5) Uani ? ? 1.00000 ? ?
C405 .9767(10) .4109(3) .5395(7) .088(6) Uani ? ? 1.00000 ? ?
H0 1.060(6) .155(2) .637(3) .049(14) Uiso ? ? 1.00000 ? ?
H401 .814(5) .4080(18) .444(3) .014(10) Uiso ? ? 1.00000 ? ?
H402 .693(10) .497(4) .498(5) .13(3) Uiso ? ? 1.00000 ? ?
H403 .811(9) .514(3) .637(5) .11(3) Uiso ? ? 1.00000 ? ?
H404 1.046(6) .446(2) .651(3) .047(15) Uiso ? ? 1.00000 ? ?
H405 1.055(9) .384(3) .554(5) .11(3) Uiso ? ? 1.00000 ? ?

loop_
_atom_site_aniso_label
_atom_site_aniso_U_11
_atom_site_aniso_U_22
_atom_site_aniso_U_33
_atom_site_aniso_U_12
_atom_site_aniso_U_13
_atom_site_aniso_U_23
Ru1 .0515(4) .0307(4) .0588(5) -.0026(3) .0056(3) -.0008(3)
Fe1 .0515(4) .0307(4) .0588(5) -.0026(3) .0056(3) -.0008(3)
Ru2 .0461(2) .0366(2) .0388(2) .00451(18) .00030(17) .00434(18)
Ru3 .0408(2) .0359(2) .0411(2) .00037(17) .00744(17) -.00288(18)
W4 .05379(14) .03111(12) .05175(14) .00283(10) -.00771(10) .00208(10)
Ru5 .0376(4) .0402(4) .0339(4) .0018(3) -.0007(2) .0038(3)
Fe5 .0376(4) .0402(4) .0339(4) .0018(3) -.0007(2) .0038(3)
Ru6 .0397(3) .0453(4) .0344(3) .0091(2) .0037(2) .0023(2)
Fe6 .0397(3) .0453(4) .0344(3) .0091(2) .0037(2) .0023(2)
C1 .035(2) .045(3) .042(3) -.001(2) .004(2) -.001(2)
C2 .040(2) .036(3) .030(2) -.001(2) .0035(19) -.000(2)
C3 .036(2) .038(3) .030(2) .000(2) .0022(19) .000(2)
C4 .032(2) .047(3) .031(2) .003(2) .0004(18) .001(2)
C11 .070(4) .053(4) .106(6) -.003(4) .001(4) -.013(4)
O11 .095(4) .078(4) .171(6) .030(3) -.005(4) -.010(4)
C12 .067(4) .046(4) .084(5) -.011(3) .010(4) -.005(3)
O12 .104(4) .087(4) .089(4) -.025(3) -.011(3) -.022(3)
C13 .071(4) .058(4) .080(5) -.003(3) -.004(4) .006(4)
O13 .106(4) .099(5) .110(5) -.026(3) .035(3) .021(3)
C21 .078(4) .048(4) .066(4) .007(3) -.010(3) .007(3)
O21 .127(5) .080(4) .101(4) .037(4) -.039(4) .019(3)
C22 .069(4) .061(4) .052(3) .011(3) .008(3) .012(3)
O22 .079(3) .128(5) .078(3) .018(3) .035(3) .032(3)
C23 .065(4) .051(4) .051(3) .002(3) -.003(3) -.001(3)
O23 .114(4) .064(3) .083(4) -.019(3) -.012(3) -.017(3)
C31 .057(4) .047(4) .075(4) .002(3) .013(3) -.007(3)
O31 .086(4) .070(4) .142(5) .028(3) .035(3) -.015(3)
C32 .064(4) .065(4) .044(3) -.013(3) .010(3) -.000(3)
O32 .093(4) .130(5) .052(3) -.027(3) -.009(3) -.004(3)
C33 .044(3) .053(4) .052(3) -.000(3) .006(2) -.005(3)
O33 .065(3) .052(3) .097(4) -.015(2) .013(2) -.000(2)
C41 .080(5) .041(4) .095(5) .015(3) -.003(4) -.004(3)
O41 .090(4) .072(4) .147(5) .034(3) .003(4) -.010(3)
C42 .117(6) .044(4) .072(5) -.008(4) -.021(4) -.004(3)
O42 .201(7) .097(5) .066(4) -.038(4) -.030(4) -.008(3)
C51 .069(4) .060(4) .045(3) .003(3) .002(3) -.000(3)
O51 .094(4) .088(4) .085(4) .044(3) -.023(3) .005(3)
C52 .045(3) .064(4) .048(3) -.004(3) -.001(3) .003(3)
O52 .072(3) .116(5) .064(3) -.014(3) .026(2) -.005(3)
C53 .048(3) .056(4) .045(3) .002(3) -.001(2) .002(3)
O53 .075(3) .078(4) .086(3) -.020(3) -.003(3) -.013(3)
C61 .081(5) .065(5) .071(4) .023(4) .002(4) .024(4)
O61 .074(3) .118(5) .140(5) .049(3) .016(3) .040(4)
C62 .055(3) .067(4) .046(3) .014(3) .008(3) -.002(3)
O62 .084(3) .125(5) .043(3) .013(3) -.000(2) .006(3)
C63 .045(3) .069(4) .053(3) .003(3) .010(3) -.001(3)
O63 .067(3) .086(4) .103(4) -.018(3) .016(3) .008(3)
C401 .124(7) .075(6) .070(5) -.048(6) .005(5) .012(4)
C402 .089(6) .065(5) .106(7) -.008(4) -.012(5) .047(5)
C403 .082(5) .041(4) .110(7) -.007(4) -.005(5) .004(4)
C404 .065(4) .062(5) .091(5) -.015(4) -.014(4) .006(4)
C405 .073(5) .052(5) .141(9) .003(4) .041(5) .029(5)

loop_
_atom_type_symbol
_atom_type_description
_atom_type_oxidation_number
_atom_type_number_in_cell
_atom_type_scat_dispersion_real
_atom_type_scat_dispersion_imag
_atom_type_scat_source
C ? 0 104 .002 .002 'Int Tables Vol IV Tables 2.2B and 2.3.1'
H ? 0 24 0 0 'Int Tables Vol IV Tables 2.2B and 2.3.1'
Fe ? 0 8 .301 .845 'Int Tables Vol IV Tables 2.2B and 2.3.1'
O ? 0 68 .008 .006 'Int Tables Vol IV Tables 2.2B and 2.3.1'
Ru ? 0 12 -1.42 .836 'Int Tables Vol IV Tables 2.2B and 2.3.1'
W ? 0 4 -1.421 6.872 'Int Tables Vol IV Tables 2.2B and 2.3.1'

loop_
_diffrn_attenuator_code
_diffrn_attenuator_scale
? ?

loop_
_geom_angle_atom_site_label_1
_geom_angle_atom_site_label_2
_geom_angle_atom_site_label_3
_geom_angle_site_symmetry_1
_geom_angle_site_symmetry_2
_geom_angle_site_symmetry_3
_geom_angle
_geom_angle_publ_flag
Ru2 Ru1 Ru3 . . . 60.11(2) ?
Ru2 Ru1 C1 . . . 51.99(15) ?
Ru2 Ru1 C11 . . . 99.4(2) ?
Ru2 Ru1 C12 . . . 154.0(2) ?
Ru2 Ru1 C13 . . . 100.3(2) ?
Ru3 Ru1 C1 . . . 51.86(15) ?
Ru3 Ru1 C11 . . . 99.0(2) ?
Ru3 Ru1 C12 . . . 97.9(2) ?
Ru3 Ru1 C13 . . . 155.8(2) ?
C1 Ru1 C11 . . . 145.2(3) ?
C1 Ru1 C12 . . . 104.3(3) ?
C1 Ru1 C13 . . . 105.7(3) ?
C11 Ru1 C12 . . . 97.7(3) ?
C11 Ru1 C13 . . . 98.1(3) ?
C12 Ru1 C13 . . . 96.6(3) ?
Ru2 Fe1 Ru3 . . . 60.11(2) ?
Ru2 Fe1 C1 . . . 51.99(15) ?
Ru2 Fe1 C11 . . . 99.4(2) ?
Ru2 Fe1 C12 . . . 154.0(2) ?
Ru2 Fe1 C13 . . . 100.3(2) ?
Ru3 Fe1 C1 . . . 51.86(15) ?
Ru3 Fe1 C11 . . . 99.0(2) ?
Ru3 Fe1 C12 . . . 97.9(2) ?
Ru3 Fe1 C13 . . . 155.8(2) ?
C1 Fe1 C11 . . . 145.2(3) ?
C1 Fe1 C12 . . . 104.3(3) ?
C1 Fe1 C13 . . . 105.7(3) ?
C11 Fe1 C12 . . . 97.7(3) ?
C11 Fe1 C13 . . . 98.1(3) ?
C12 Fe1 C13 . . . 96.6(3) ?
Ru1 Ru2 Fe1 . . . .00000 ?
Ru1 Ru2 Ru3 . . . 59.95(2) ?
Ru1 Ru2 C1 . . . 40.87(14) ?
Ru1 Ru2 C2 . . . 75.02(12) ?
Ru1 Ru2 C21 . . . 92.5(2) ?
Ru1 Ru2 C22 . . . 93.19(19) ?
Ru1 Ru2 C23 . . . 164.70(18) ?
Ru1 Ru2 H0 . . . 82.4(15) ?
Fe1 Ru2 Ru3 . . . 59.95(2) ?
Fe1 Ru2 C1 . . . 40.87(14) ?
Fe1 Ru2 C2 . . . 75.02(12) ?
Fe1 Ru2 C21 . . . 92.5(2) ?
Fe1 Ru2 C22 . . . 93.19(19) ?
Fe1 Ru2 C23 . . . 164.70(18) ?
Fe1 Ru2 H0 . . . 82.4(15) ?
Ru3 Ru2 C1 . . . 50.48(12) ?
Ru3 Ru2 C2 . . . 50.92(12) ?
Ru3 Ru2 C21 . . . 111.6(2) ?
Ru3 Ru2 C22 . . . 142.78(19) ?
Ru3 Ru2 C23 . . . 105.96(18) ?
Ru3 Ru2 H0 . . . 37.5(15) ?
C1 Ru2 C2 . . . 35.08(19) ?
C1 Ru2 C21 . . . 133.3(2) ?
C1 Ru2 C22 . . . 92.3(2) ?
C1 Ru2 C23 . . . 126.5(2) ?
C1 Ru2 H0 . . . 87.5(15) ?
C2 Ru2 C21 . . . 162.0(2) ?
C2 Ru2 C22 . . . 100.1(2) ?
C2 Ru2 C23 . . . 91.5(2) ?
C2 Ru2 H0 . . . 83.5(15) ?
C21 Ru2 C22 . . . 93.5(3) ?
C21 Ru2 C23 . . . 98.8(3) ?
C21 Ru2 H0 . . . 81.9(15) ?
C22 Ru2 C23 . . . 96.3(3) ?
C22 Ru2 H0 . . . 173.5(16) ?
C23 Ru2 H0 . . . 89.0(16) ?
Ru1 Ru3 Fe1 . . . .00(10) ?
Ru1 Ru3 Ru2 . . . 59.937(18) ?
Ru1 Ru3 C1 . . . 40.86(14) ?
Ru1 Ru3 C2 . . . 75.25(13) ?
Ru1 Ru3 C31 . . . 94.44(19) ?
Ru1 Ru3 C32 . . . 93.17(19) ?
Ru1 Ru3 C33 . . . 164.00(17) ?
Ru1 Ru3 H0 . . . 84.0(16) ?
Fe1 Ru3 Ru2 . . . 59.937(18) ?
Fe1 Ru3 C1 . . . 40.86(14) ?
Fe1 Ru3 C2 . . . 75.25(13) ?
Fe1 Ru3 C31 . . . 94.44(19) ?
Fe1 Ru3 C32 . . . 93.17(19) ?
Fe1 Ru3 C33 . . . 164.00(17) ?
Fe1 Ru3 H0 . . . 84.0(16) ?
Ru2 Ru3 C1 . . . 50.61(12) ?
Ru2 Ru3 C2 . . . 51.46(12) ?
Ru2 Ru3 C31 . . . 113.0(2) ?
Ru2 Ru3 C32 . . . 142.90(18) ?
Ru2 Ru3 C33 . . . 105.99(17) ?
Ru2 Ru3 H0 . . . 39.9(16) ?
C1 Ru3 C2 . . . 35.25(19) ?
C1 Ru3 C31 . . . 135.2(2) ?
C1 Ru3 C32 . . . 92.3(2) ?
C1 Ru3 C33 . . . 125.1(2) ?
C1 Ru3 H0 . . . 90.0(16) ?
C2 Ru3 C31 . . . 164.1(2) ?
C2 Ru3 C32 . . . 99.8(2) ?
C2 Ru3 C33 . . . 90.0(2) ?
C2 Ru3 H0 . . . 86.2(16) ?
C31 Ru3 C32 . . . 92.7(3) ?
C31 Ru3 C33 . . . 98.6(3) ?
C31 Ru3 H0 . . . 80.7(16) ?
C32 Ru3 C33 . . . 95.5(3) ?
C32 Ru3 H0 . . . 172.6(17) ?
C33 Ru3 H0 . . . 88.9(17) ?
Ru5 W4 Fe5 . . . .00(10) ?
Ru5 W4 Ru6 . . . 52.321(17) ?
Ru5 W4 Fe6 . . . 52.321(17) ?
Ru5 W4 C4 . . . 46.23(13) ?
Ru5 W4 C41 . . . 91.3(2) ?
Ru5 W4 C42 . . . 128.8(2) ?
Ru5 W4 C401 . . . 87.7(2) ?
Ru5 W4 C402 . . . 109.1(2) ?
Ru5 W4 C403 . . . 143.2(2) ?
Ru5 W4 C404 . . . 137.3(2) ?
Ru5 W4 C405 . . . 101.3(2) ?
Fe5 W4 Ru6 . . . 52.321(17) ?
Fe5 W4 Fe6 . . . 52.321(17) ?
Fe5 W4 C4 . . . 46.23(13) ?
Fe5 W4 C41 . . . 91.3(2) ?
Fe5 W4 C42 . . . 128.8(2) ?
Fe5 W4 C401 . . . 87.7(2) ?
Fe5 W4 C402 . . . 109.1(2) ?
Fe5 W4 C403 . . . 143.2(2) ?
Fe5 W4 C404 . . . 137.3(2) ?
Fe5 W4 C405 . . . 101.3(2) ?
Ru6 W4 Fe6 . . . .00(10) ?
Ru6 W4 C4 . . . 45.91(13) ?
Ru6 W4 C41 . . . 76.0(2) ?
Ru6 W4 C42 . . . 78.0(2) ?
Ru6 W4 C401 . . . 140.0(2) ?
Ru6 W4 C402 . . . 150.4(2) ?
Ru6 W4 C403 . . . 160.0(2) ?
Ru6 W4 C404 . . . 151.9(2) ?
Ru6 W4 C405 . . . 140.3(2) ?
Fe6 W4 C4 . . . 45.91(13) ?
Fe6 W4 C41 . . . 76.0(2) ?
Fe6 W4 C42 . . . 78.0(2) ?
Fe6 W4 C401 . . . 140.0(2) ?
Fe6 W4 C402 . . . 150.4(2) ?
Fe6 W4 C403 . . . 160.0(2) ?
Fe6 W4 C404 . . . 151.9(2) ?
Fe6 W4 C405 . . . 140.3(2) ?
C4 W4 C41 . . . 120.3(2) ?
C4 W4 C42 . . . 92.2(2) ?
C4 W4 C401 . . . 107.7(3) ?
C4 W4 C402 . . . 141.7(3) ?
C4 W4 C403 . . . 150.4(2) ?
C4 W4 C404 . . . 116.3(2) ?
C4 W4 C405 . . . 94.5(2) ?
C41 W4 C42 . . . 87.1(3) ?
C41 W4 C401 . . . 110.1(3) ?
C41 W4 C402 . . . 82.4(3) ?
C41 W4 C403 . . . 89.3(3) ?
C41 W4 C404 . . . 122.6(3) ?
C41 W4 C405 . . . 140.3(3) ?
C42 W4 C401 . . . 140.2(3) ?
C42 W4 C402 . . . 121.3(3) ?
C42 W4 C403 . . . 88.0(3) ?
C42 W4 C404 . . . 82.0(3) ?
C42 W4 C405 . . . 111.9(4) ?
C401 W4 C402 . . . 34.5(3) ?
C401 W4 C403 . . . 57.8(3) ?
C401 W4 C404 . . . 58.3(3) ?
C401 W4 C405 . . . 34.7(3) ?
C402 W4 C403 . . . 34.7(3) ?
C402 W4 C404 . . . 57.6(3) ?
C402 W4 C405 . . . 57.8(3) ?
C403 W4 C404 . . . 34.5(3) ?
C403 W4 C405 . . . 58.5(3) ?
C404 W4 C405 . . . 36.1(3) ?
W4 Ru5 Ru6 . . . 65.41(2) ?
W4 Ru5 Fe6 . . . 65.41(2) ?
W4 Ru5 C3 . . . 79.49(13) ?
W4 Ru5 C4 . . . 43.60(15) ?
W4 Ru5 C51 . . . 85.2(2) ?
W4 Ru5 C52 . . . 100.2(2) ?
W4 Ru5 C53 . . . 163.30(18) ?
Ru6 Ru5 Fe6 . . . .00000 ?
Ru6 Ru5 C3 . . . 54.08(12) ?
Ru6 Ru5 C4 . . . 53.07(12) ?
Ru6 Ru5 C51 . . . 99.37(19) ?
Ru6 Ru5 C52 . . . 153.69(18) ?
Ru6 Ru5 C53 . . . 97.90(18) ?
Fe6 Ru5 C3 . . . 54.08(12) ?
Fe6 Ru5 C4 . . . 53.07(12) ?
Fe6 Ru5 C51 . . . 99.37(19) ?
Fe6 Ru5 C52 . . . 153.69(18) ?
Fe6 Ru5 C53 . . . 97.90(18) ?
C3 Ru5 C4 . . . 36.3(2) ?
C3 Ru5 C51 . . . 153.1(2) ?
C3 Ru5 C52 . . . 103.2(2) ?
C3 Ru5 C53 . . . 90.2(2) ?
C4 Ru5 C51 . . . 126.9(2) ?
C4 Ru5 C52 . . . 101.0(2) ?
C4 Ru5 C53 . . . 126.3(2) ?
C51 Ru5 C52 . . . 101.2(3) ?
C51 Ru5 C53 . . . 98.9(3) ?
C52 Ru5 C53 . . . 94.9(3) ?
W4 Fe5 Ru6 . . . 65.41(2) ?
W4 Fe5 Fe6 . . . 65.41(2) ?
W4 Fe5 C3 . . . 79.49(13) ?
W4 Fe5 C4 . . . 43.60(15) ?
W4 Fe5 C51 . . . 85.2(2) ?
W4 Fe5 C52 . . . 100.2(2) ?
W4 Fe5 C53 . . . 163.30(18) ?
Ru6 Fe5 Fe6 . . . .00000 ?
Ru6 Fe5 C3 . . . 54.08(12) ?
Ru6 Fe5 C4 . . . 53.07(12) ?
Ru6 Fe5 C51 . . . 99.37(19) ?
Ru6 Fe5 C52 . . . 153.69(18) ?
Ru6 Fe5 C53 . . . 97.90(18) ?
Fe6 Fe5 C3 . . . 54.08(12) ?
Fe6 Fe5 C4 . . . 53.07(12) ?
Fe6 Fe5 C51 . . . 99.37(19) ?
Fe6 Fe5 C52 . . . 153.69(18) ?
Fe6 Fe5 C53 . . . 97.90(18) ?
C3 Fe5 C4 . . . 36.3(2) ?
C3 Fe5 C51 . . . 153.1(2) ?
C3 Fe5 C52 . . . 103.2(2) ?
C3 Fe5 C53 . . . 90.2(2) ?
C4 Fe5 C51 . . . 126.9(2) ?
C4 Fe5 C52 . . . 101.0(2) ?
C4 Fe5 C53 . . . 126.3(2) ?
C51 Fe5 C52 . . . 101.2(3) ?
C51 Fe5 C53 . . . 98.9(3) ?
C52 Fe5 C53 . . . 94.9(3) ?
W4 Ru6 Ru5 . . . 62.267(18) ?
W4 Ru6 Fe5 . . . 62.267(18) ?
W4 Ru6 C3 . . . 76.69(13) ?
W4 Ru6 C4 . . . 42.14(14) ?
W4 Ru6 C61 . . . 99.8(2) ?
W4 Ru6 C62 . . . 102.3(2) ?
W4 Ru6 C63 . . . 157.73(19) ?
Ru5 Ru6 Fe5 . . . .00000 ?
Ru5 Ru6 C3 . . . 51.71(12) ?
Ru5 Ru6 C4 . . . 51.43(12) ?
Ru5 Ru6 C61 . . . 105.5(2) ?
Ru5 Ru6 C62 . . . 151.25(18) ?
Ru5 Ru6 C63 . . . 96.16(19) ?
Fe5 Ru6 C3 . . . 51.71(12) ?
Fe5 Ru6 C4 . . . 51.43(12) ?
Fe5 Ru6 C61 . . . 105.5(2) ?
Fe5 Ru6 C62 . . . 151.25(18) ?
Fe5 Ru6 C63 . . . 96.16(19) ?
C3 Ru6 C4 . . . 35.3(2) ?
C3 Ru6 C61 . . . 156.2(2) ?
C3 Ru6 C62 . . . 102.9(2) ?
C3 Ru6 C63 . . . 85.6(2) ?
C4 Ru6 C61 . . . 139.7(3) ?
C4 Ru6 C62 . . . 100.4(2) ?
C4 Ru6 C63 . . . 120.8(2) ?
C61 Ru6 C62 . . . 100.9(3) ?
C61 Ru6 C63 . . . 91.0(3) ?
C62 Ru6 C63 . . . 94.6(3) ?
W4 Fe6 Ru5 . . . 62.267(18) ?
W4 Fe6 Fe5 . . . 62.267(18) ?
W4 Fe6 C3 . . . 76.69(13) ?
W4 Fe6 C4 . . . 42.14(14) ?
W4 Fe6 C61 . . . 99.8(2) ?
W4 Fe6 C62 . . . 102.3(2) ?
W4 Fe6 C63 . . . 157.73(19) ?
Ru5 Fe6 Fe5 . . . .00000 ?
Ru5 Fe6 C3 . . . 51.71(12) ?
Ru5 Fe6 C4 . . . 51.43(12) ?
Ru5 Fe6 C61 . . . 105.5(2) ?
Ru5 Fe6 C62 . . . 151.25(18) ?
Ru5 Fe6 C63 . . . 96.16(19) ?
Fe5 Fe6 C3 . . . 51.71(12) ?
Fe5 Fe6 C4 . . . 51.43(12) ?
Fe5 Fe6 C61 . . . 105.5(2) ?
Fe5 Fe6 C62 . . . 151.25(18) ?
Fe5 Fe6 C63 . . . 96.16(19) ?
C3 Fe6 C4 . . . 35.3(2) ?
C3 Fe6 C61 . . . 156.2(2) ?
C3 Fe6 C62 . . . 102.9(2) ?
C3 Fe6 C63 . . . 85.6(2) ?
C4 Fe6 C61 . . . 139.7(3) ?
C4 Fe6 C62 . . . 100.4(2) ?
C4 Fe6 C63 . . . 120.8(2) ?
C61 Fe6 C62 . . . 100.9(3) ?
C61 Fe6 C63 . . . 91.0(3) ?
C62 Fe6 C63 . . . 94.6(3) ?
Ru1 C1 Fe1 . . . .00000 ?
Ru1 C1 Ru2 . . . 87.1(2) ?
Ru1 C1 Ru3 . . . 87.3(2) ?
Ru1 C1 C2 . . . 155.0(4) ?
Fe1 C1 Ru2 . . . 87.1(2) ?
Fe1 C1 Ru3 . . . 87.3(2) ?
Fe1 C1 C2 . . . 155.0(4) ?
Ru2 C1 Ru3 . . . 78.91(15) ?
Ru2 C1 C2 . . . 74.0(3) ?
Ru3 C1 C2 . . . 73.4(3) ?
Ru2 C2 Ru3 . . . 77.62(15) ?
Ru2 C2 C1 . . . 71.0(3) ?
Ru2 C2 C3 . . . 132.0(3) ?
Ru3 C2 C1 . . . 71.4(3) ?
Ru3 C2 C3 . . . 129.7(3) ?
C1 C2 C3 . . . 147.3(4) ?
Ru5 C3 Fe5 . . . .00000 ?
Ru5 C3 Ru6 . . . 74.21(15) ?
Ru5 C3 Fe6 . . . 74.21(15) ?
Ru5 C3 C2 . . . 133.5(3) ?
Ru5 C3 C4 . . . 71.0(3) ?
Fe5 C3 Ru6 . . . 74.21(15) ?
Fe5 C3 Fe6 . . . 74.21(15) ?
Fe5 C3 C2 . . . 133.5(3) ?
Fe5 C3 C4 . . . 71.0(3) ?
Ru6 C3 Fe6 . . . .00(12) ?
Ru6 C3 C2 . . . 129.6(3) ?
Ru6 C3 C4 . . . 70.6(3) ?
Fe6 C3 C2 . . . 129.6(3) ?
Fe6 C3 C4 . . . 70.6(3) ?
C2 C3 C4 . . . 148.0(4) ?
W4 C4 Ru5 . . . 90.2(2) ?
W4 C4 Fe5 . . . 90.2(2) ?
W4 C4 Ru6 . . . 91.9(2) ?
W4 C4 Fe6 . . . 91.9(2) ?
W4 C4 C3 . . . 160.0(4) ?
Ru5 C4 Fe5 . . . .00(7) ?
Ru5 C4 Ru6 . . . 75.50(14) ?
Ru5 C4 Fe6 . . . 75.50(14) ?
Ru5 C4 C3 . . . 72.7(3) ?
Fe5 C4 Ru6 . . . 75.50(14) ?
Fe5 C4 Fe6 . . . 75.50(14) ?
Fe5 C4 C3 . . . 72.7(3) ?
Ru6 C4 Fe6 . . . .00000 ?
Ru6 C4 C3 . . . 74.1(3) ?
Fe6 C4 C3 . . . 74.1(3) ?
Ru1 C11 Fe1 . . . .00(11) ?
Ru1 C11 O11 . . . 178.5(7) ?
Fe1 C11 O11 . . . 178.5(7) ?
Ru1 C12 Fe1 . . . .00000 ?
Ru1 C12 O12 . . . 176.2(6) ?
Fe1 C12 O12 . . . 176.2(6) ?
Ru1 C13 Fe1 . . . .00(10) ?
Ru1 C13 O13 . . . 177.2(6) ?
Fe1 C13 O13 . . . 177.2(6) ?
Ru2 C21 O21 . . . 177.0(6) ?
Ru2 C22 O22 . . . 178.2(6) ?
Ru2 C23 O23 . . . 175.9(6) ?
Ru3 C31 O31 . . . 177.0(6) ?
Ru3 C32 O32 . . . 177.6(6) ?
Ru3 C33 O33 . . . 175.5(5) ?
W4 C41 O41 . . . 172.6(6) ?
W4 C42 O42 . . . 173.8(8) ?
Ru5 C51 Fe5 . . . .00(10) ?
Ru5 C51 O51 . . . 177.7(6) ?
Fe5 C51 O51 . . . 177.7(6) ?
Ru5 C52 Fe5 . . . .00000 ?
Ru5 C52 O52 . . . 178.0(5) ?
Fe5 C52 O52 . . . 178.0(5) ?
Ru5 C53 Fe5 . . . .00(7) ?
Ru5 C53 O53 . . . 176.6(5) ?
Fe5 C53 O53 . . . 176.6(5) ?
Ru6 C61 Fe6 . . . .00000 ?
Ru6 C61 O61 . . . 175.0(7) ?
Fe6 C61 O61 . . . 175.0(7) ?
Ru6 C62 Fe6 . . . .00(7) ?
Ru6 C62 O62 . . . 175.6(6) ?
Fe6 C62 O62 . . . 175.6(6) ?
Ru6 C63 Fe6 . . . .00(7) ?
Ru6 C63 O63 . . . 177.9(5) ?
Fe6 C63 O63 . . . 177.9(5) ?
W4 C401 C402 . . . 71.5(5) ?
W4 C401 C405 . . . 71.2(5) ?
W4 C401 H401 . . . 109(3) ?
C402 C401 C405 . . . 107.6(8) ?
C402 C401 H401 . . . 125(3) ?
C405 C401 H401 . . . 125(3) ?
W4 C402 C401 . . . 74.0(5) ?
W4 C402 C403 . . . 72.6(5) ?
W4 C402 H402 . . . 126(5) ?
C401 C402 C403 . . . 109.3(8) ?
C401 C402 H402 . . . 125(5) ?
C403 C402 H402 . . . 125(5) ?
W4 C403 C402 . . . 72.7(5) ?
W4 C403 C404 . . . 71.5(4) ?
W4 C403 H403 . . . 113(5) ?
C402 C403 C404 . . . 107.9(7) ?
C402 C403 H403 . . . 122(5) ?
C404 C403 H403 . . . 130(5) ?
W4 C404 C403 . . . 74.0(4) ?
W4 C404 C405 . . . 73.0(5) ?
W4 C404 H404 . . . 123(3) ?
C403 C404 C405 . . . 108.4(7) ?
C403 C404 H404 . . . 126(3) ?
C405 C404 H404 . . . 125(3) ?
W4 C405 C401 . . . 74.1(5) ?
W4 C405 C404 . . . 70.9(5) ?
W4 C405 H405 . . . 112(5) ?
C401 C405 C404 . . . 106.8(7) ?
C401 C405 H405 . . . 150(5) ?
C404 C405 H405 . . . 103(5) ?
Ru2 H0 Ru3 . . . 103(2) ?

loop_
_geom_bond_atom_site_label_1
_geom_bond_atom_site_label_2
_geom_bond_site_symmetry_1
_geom_bond_site_symmetry_2
_geom_bond_distance
_geom_bond_publ_flag
Ru1 Ru2 . . 2.7789(8) ?
Ru1 Ru3 . . 2.7794(8) ?
Ru1 C1 . . 1.821(5) ?
Ru1 C11 . . 1.834(7) ?
Ru1 C12 . . 1.821(7) ?
Ru1 C13 . . 1.807(7) ?
Fe1 Ru2 . . 2.7789(8) ?
Fe1 Ru3 . . 2.7794(8) ?
Fe1 C1 . . 1.821(5) ?
Fe1 C11 . . 1.834(7) ?
Fe1 C12 . . 1.821(7) ?
Fe1 C13 . . 1.807(7) ?
Ru2 Ru3 . . 2.7837(7) ?
Ru2 C1 . . 2.192(5) ?
Ru2 C2 . . 2.229(5) ?
Ru2 C21 . . 1.914(7) ?
Ru2 C22 . . 1.913(6) ?
Ru2 C23 . . 1.932(6) ?
Ru2 H0 . . 1.83(5) ?
Ru3 C1 . . 2.188(5) ?
Ru3 C2 . . 2.213(5) ?
Ru3 C31 . . 1.927(6) ?
Ru3 C32 . . 1.907(6) ?
Ru3 C33 . . 1.937(6) ?
Ru3 H0 . . 1.74(5) ?
W4 Ru5 . . 2.8777(7) ?
W4 Fe5 . . 2.8777(7) ?
W4 Ru6 . . 2.9563(6) ?
W4 Fe6 . . 2.9563(6) ?
W4 C4 . . 1.985(5) ?
W4 C41 . . 1.991(7) ?
W4 C42 . . 1.996(8) ?
W4 C401 . . 2.361(9) ?
W4 C402 . . 2.329(9) ?
W4 C403 . . 2.327(7) ?
W4 C404 . . 2.297(7) ?
W4 C405 . . 2.324(9) ?
Ru5 Ru6 . . 2.5731(8) ?
Ru5 Fe6 . . 2.5731(8) ?
Ru5 C3 . . 2.099(4) ?
Ru5 C4 . . 2.078(4) ?
Ru5 C51 . . 1.808(6) ?
Ru5 C52 . . 1.804(6) ?
Ru5 C53 . . 1.802(6) ?
Fe5 Ru6 . . 2.5731(8) ?
Fe5 Fe6 . . 2.5731(8) ?
Fe5 C3 . . 2.099(4) ?
Fe5 C4 . . 2.078(4) ?
Fe5 C51 . . 1.808(6) ?
Fe5 C52 . . 1.804(6) ?
Fe5 C53 . . 1.802(6) ?
Ru6 C3 . . 2.165(5) ?
Ru6 C4 . . 2.125(4) ?
Ru6 C61 . . 1.842(7) ?
Ru6 C62 . . 1.854(6) ?
Ru6 C63 . . 1.828(7) ?
Fe6 C3 . . 2.165(5) ?
Fe6 C4 . . 2.125(4) ?
Fe6 C61 . . 1.842(7) ?
Fe6 C62 . . 1.854(6) ?
Fe6 C63 . . 1.828(7) ?
C1 C2 . . 1.333(7) ?
C2 C3 . . 1.410(7) ?
C3 C4 . . 1.301(7) ?
C11 O11 . . 1.127(9) ?
C12 O12 . . 1.134(9) ?
C13 O13 . . 1.144(9) ?
C21 O21 . . 1.142(9) ?
C22 O22 . . 1.130(8) ?
C23 O23 . . 1.119(8) ?
C31 O31 . . 1.135(8) ?
C32 O32 . . 1.132(8) ?
C33 O33 . . 1.120(8) ?
C41 O41 . . 1.166(9) ?
C42 O42 . . 1.124(10) ?
C51 O51 . . 1.133(8) ?
C52 O52 . . 1.153(7) ?
C53 O53 . . 1.132(8) ?
C61 O61 . . 1.134(9) ?
C62 O62 . . 1.143(7) ?
C63 O63 . . 1.133(9) ?
C401 C402 . . 1.392(13) ?
C401 C405 . . 1.396(13) ?
C401 H401 . . .93(4) ?
C402 C403 . . 1.387(13) ?
C402 H402 . . 1.02(9) ?
C403 C404 . . 1.371(11) ?
C403 H403 . . 1.01(8) ?
C404 C405 . . 1.431(13) ?
C404 H404 . . .92(5) ?
C405 H405 . . .95(8) ?

loop_
_geom_contact_atom_site_label_1
_geom_contact_atom_site_label_2
_geom_contact_distance
_geom_contact_site_symmetry_1
_geom_contact_site_symmetry_2
_geom_contact_publ_flag
Ru1 C2 3.081(5) . . ?
Ru1 O11 2.961(6) . . ?
Ru1 O12 2.953(6) . . ?
Ru1 O13 2.951(6) . . ?
Ru1 C21 3.443(7) . . ?
Ru1 C22 3.460(6) . . ?
Ru1 C31 3.502(6) . . ?
Ru1 C32 3.456(6) . . ?
Ru1 H0 3.12(5) . . ?
Fe1 C2 3.081(5) . . ?
Fe1 O11 2.961(6) . . ?
Fe1 O12 2.953(6) . . ?
Fe1 O13 2.951(6) . . ?
Fe1 C21 3.443(7) . . ?
Fe1 C22 3.460(6) . . ?
Fe1 C31 3.502(6) . . ?
Fe1 C32 3.456(6) . . ?
Fe1 H0 3.12(5) . . ?
Ru2 Ru6 4.6780(8) . . ?
Ru2 C3 3.341(5) . . ?
Ru2 C11 3.570(8) . . ?
Ru2 C13 3.575(7) . . ?
Ru2 O21 3.055(6) . . ?
Ru2 O22 3.043(5) . . ?
Ru2 O23 3.050(5) . . ?
Ru2 C33 3.804(6) . . ?
Ru3 Ru5 4.6704(8) . . ?
Ru3 C3 3.297(5) . . ?
Ru3 C11 3.561(7) . . ?
Ru3 C12 3.525(7) . . ?
Ru3 C23 3.800(6) . . ?
Ru3 O31 3.061(5) . . ?
Ru3 O32 3.038(5) . . ?
Ru3 O33 3.055(5) . . ?
Ru3 O62 3.854(5) . '4 554' ?
W4 C3 3.238(5) . . ?
W4 O41 3.150(5) . . ?
W4 O42 3.116(6) . . ?
W4 C51 3.267(6) . . ?
W4 O51 3.967(5) . . ?
W4 C52 3.657(6) . . ?
W4 C61 3.739(7) . . ?
W4 C62 3.810(6) . . ?
W4 H401 2.80(4) . . ?
W4 H402 3.04(9) . . ?
W4 H403 2.88(8) . . ?
W4 H404 2.90(5) . . ?
W4 H405 2.82(8) . . ?
Ru5 C2 3.235(5) . . ?
Ru5 C41 3.537(7) . . ?
Ru5 O51 2.941(5) . . ?
Ru5 O52 2.957(5) . . ?
Ru5 O53 2.933(5) . . ?
Ru5 C61 3.542(7) . . ?
Ru5 C63 3.312(6) . . ?
Ru5 C401 3.647(10) . . ?
Ru5 H401 3.24(4) . . ?
Fe5 C2 3.235(5) . . ?
Fe5 C41 3.537(7) . . ?
Fe5 O51 2.941(5) . . ?
Fe5 O52 2.957(5) . . ?
Fe5 O53 2.933(5) . . ?
Fe5 C61 3.542(7) . . ?
Fe5 C63 3.312(6) . . ?
Fe5 H401 3.24(4) . . ?
Ru6 C2 3.251(5) . . ?
Ru6 C41 3.140(7) . . ?
Ru6 O41 3.874(6) . . ?
Ru6 C42 3.204(7) . . ?
Ru6 C51 3.377(6) . . ?
Ru6 C53 3.338(6) . . ?
Ru6 O61 2.973(6) . . ?
Ru6 O62 2.995(4) . . ?
Ru6 O63 2.960(5) . . ?
Fe6 C2 3.251(5) . . ?
Fe6 C41 3.140(7) . . ?
Fe6 C42 3.204(7) . . ?
Fe6 C51 3.377(6) . . ?
Fe6 C53 3.338(6) . . ?
Fe6 O61 2.973(6) . . ?
Fe6 O62 2.995(4) . . ?
Fe6 O63 2.960(5) . . ?
C1 C3 2.632(7) . . ?
C1 C12 2.875(9) . . ?
C1 C13 2.891(9) . . ?
C1 C22 2.967(8) . . ?
C1 C32 2.959(8) . . ?
C2 C4 2.606(7) . . ?
C2 C23 2.988(7) . . ?
C2 C33 2.940(7) . . ?
C3 C53 2.772(7) . . ?
C3 C63 2.724(7) . . ?
C4 C42 2.867(9) . . ?
C11 C12 2.752(10) . . ?
C11 C13 2.750(10) . . ?
C12 C13 2.709(11) . . ?
C21 C22 2.788(9) . . ?
C21 C23 2.921(9) . . ?
C21 H0 2.46(5) . . ?
O21 O41 2.994(8) . '2 646' ?
C22 C23 2.865(9) . . ?
C23 H0 2.64(5) . . ?
C31 C32 2.774(9) . . ?
C31 C33 2.928(9) . . ?
C31 H0 2.38(5) . . ?
C32 C33 2.845(8) . . ?
C33 H0 2.58(5) . . ?
C41 C42 2.747(11) . . ?
C41 C51 2.961(9) . . ?
C41 C61 2.790(10) . . ?
C41 C402 2.858(12) . . ?
O41 C61 2.941(9) . . ?
O41 O61 2.940(8) . . ?
O41 H402 2.51(9) . '3 666' ?
C42 C62 2.970(10) . . ?
C42 C404 2.826(11) . . ?
C51 C52 2.791(8) . . ?
C51 C53 2.744(9) . . ?
C52 C53 2.657(8) . . ?
C52 H401 2.55(4) . . ?
C61 C62 2.850(9) . . ?
C61 C63 2.618(10) . . ?
O61 H404 2.61(5) . '1 455' ?
C62 C63 2.707(9) . . ?
C401 C403 2.267(12) . . ?
C401 C404 2.269(12) . . ?
C401 H402 2.15(9) . . ?
C401 H405 2.27(8) . . ?
C402 C404 2.230(12) . . ?
C402 C405 2.250(12) . . ?
C402 H401 2.07(4) . . ?
C402 H403 2.10(8) . . ?
C403 C405 2.273(12) . . ?
C403 H402 2.14(9) . . ?
C403 H404 2.05(5) . . ?
C404 H403 2.16(8) . . ?
C404 H405 1.89(8) . . ?
C405 H401 2.08(4) . . ?
C405 H404 2.10(5) . . ?
H404 H405 2.18(10) . . ?

loop_
_geom_hbond_atom_site_label_D
_geom_hbond_atom_site_label_H
_geom_hbond_atom_site_label_A
_geom_hbond_site_symmetry_D
_geom_hbond_site_symmetry_H
_geom_hbond_site_symmetry_A
_geom_hbond_distance_DH
_geom_hbond_distance_HA
_geom_hbond_distance_DA
_geom_hbond_angle_DHA
_geom_hbond_publ_flag
? ? ? ? ? ? ? ? ? ? ?

loop_
_geom_torsion_atom_site_label_1
_geom_torsion_atom_site_label_2
_geom_torsion_atom_site_label_3
_geom_torsion_atom_site_label_4
_geom_torsion_site_symmetry_1
_geom_torsion_site_symmetry_2
_geom_torsion_site_symmetry_3
_geom_torsion_site_symmetry_4
_geom_torsion
_geom_torsion_publ_flag
? ? ? ? ? ? ? ? ? ?
